data_2008624
loop_
_publ_author_name
'Bourne, Susan A'
'Green, Ivan R'
'Tocoli, Felismino E'

_publ_section_title
;
 Analogues of anacardic acids: 6-(cyclohexylmethyl)salicylic acid and
 6-(2-cyclohexylethyl)salicylic acid
;
_journal_issue 6
_journal_name_full 'Acta Crystallographica Section C'
_journal_page_first IUC9900063
_journal_paper_doi 10.1107/S0108270199099278
_journal_volume 55
_journal_year 1999
_chemical_formula_moiety 'C15 H20 O3'
_chemical_formula_sum 'C15 H20 O3'
_chemical_formula_weight 248.31
_chemical_melting_point 411
_chemical_name_systematic '6-(2'-cyclohexylethylene)salicylic acid '
_space_group_IT_number 14
_symmetry_cell_setting monoclinic
_symmetry_space_group_name_Hall '-P 2ybc'
_symmetry_space_group_name_H-M 'P 1 21/c 1'
_cell_angle_alpha 90.00
_cell_angle_beta 97.010(4)
_cell_angle_gamma 90.00
_cell_formula_units_Z 4
_cell_length_a 12.2361(8)
_cell_length_b 17.152(2)
_cell_length_c 6.4725(6)
_cell_measurement_reflns_used 1875
_cell_measurement_temperature 293(2)
_cell_measurement_theta_max 25.12
_cell_measurement_theta_min 2.05
_cell_volume 1348.3(2)
_computing_cell_refinement 'DENZO (Otwinowski, 1996)'
_computing_data_collection 'COLLECT (Nonius, 1998)'
_computing_data_reduction 'DENZO (Otwinowski, 1996)'
_computing_molecular_graphics 'ZORTEP (Zsolnai, 1995)'
_computing_structure_refinement 'SHELX97 (Sheldrick, 1997)'
_computing_structure_solution 'SHELXS97 (Sheldrick, 1990)'
_diffrn_measured_fraction_theta_full 0.945
_diffrn_measured_fraction_theta_max 0.945
_diffrn_measurement_device_type 'Nonius Kappa CCD'
_diffrn_measurement_method '\f and \w'
_diffrn_radiation_type MoK\a
_diffrn_radiation_wavelength 0.7107
_diffrn_reflns_av_R_equivalents 0.040
_diffrn_reflns_limit_h_max 13
_diffrn_reflns_limit_h_min -14
_diffrn_reflns_limit_k_max 0
_diffrn_reflns_limit_k_min -18
_diffrn_reflns_limit_l_max 8
_diffrn_reflns_limit_l_min 0
_diffrn_reflns_number 11234
_diffrn_reflns_theta_full 25.12
_diffrn_reflns_theta_max 25.12
_exptl_absorpt_coefficient_mu 0.084
_exptl_absorpt_correction_type none
_exptl_crystal_colour colourless
_exptl_crystal_density_diffrn 1.223
_exptl_crystal_density_method 'not measured'
_exptl_crystal_description prism
_exptl_crystal_size_max 0.35
_exptl_crystal_size_mid 0.33
_exptl_crystal_size_min 0.30
_refine_diff_density_max 0.345
_refine_diff_density_min -0.373
_refine_ls_extinction_method none
_refine_ls_goodness_of_fit_ref 1.075
_refine_ls_hydrogen_treatment mixed
_refine_ls_number_parameters 171
_refine_ls_number_reflns 1875
_refine_ls_R_factor_gt 0.0628
_refine_ls_shift/su_max 0.010
_refine_ls_structure_factor_coef Fsqd
_refine_ls_weighting_details 'calc w = 1/[\s^2^(Fo^2^)+(0.1596P)^2^] where P = (Fo^2^+2Fc^2^)/3'
_refine_ls_weighting_scheme sigma
_refine_ls_wR_factor_ref 0.2205
_reflns_number_gt 1367
_reflns_number_total 1875
_reflns_threshold_expression I>2\s(I)
_cod_data_source_file qa0126.cif
_cod_data_source_block 2
_cod_original_sg_symbol_H-M 'P 21/c'
_cod_database_code 2008624
_cod_database_fobs_code 2008624

loop_
_symmetry_equiv_pos_as_xyz
'x, y, z'
'-x, y+1/2, -z+1/2'
'-x, -y, -z'
'x, -y-1/2, z-1/2'

loop_
_atom_site_label
_atom_site_fract_x
_atom_site_fract_y
_atom_site_fract_z
_atom_site_U_iso_or_equiv
_atom_site_adp_type
_atom_site_calc_flag
_atom_site_refinement_flags
_atom_site_occupancy
_atom_site_disorder_assembly
_atom_site_disorder_group
_atom_site_type_symbol
O1 .06103(16) .55194(12) .1903(3) .0662(7) Uani d . 1 . . O
O2 -.11721(16) .52801(13) .1346(3) .0685(7) Uani d . 1 . . O
H2 -.100(4) .492(3) .002(9) .151(17) Uiso d . 1 . . H
O3 .14342(16) .63464(15) .4924(4) .0841(8) Uani d . 1 . . O
H3 .137(4) .602(3) .338(8) .134(15) Uiso d . 1 . . H
C1 -.0509(2) .60216(15) .4349(4) .0496(7) Uani d . 1 . . C
C2 .0409(2) .63774(17) .5506(5) .0605(8) Uani d . 1 . . C
C3 .0298(3) .67918(19) .7321(5) .0696(9) Uani d . 1 . . C
H33 .0909 .7023 .8073 .084 Uiso calc R 1 . . H
C4 -.0713(3) .68560(19) .7984(5) .0701(9) Uani d . 1 . . C
H4 -.0793 .7136 .9187 .084 Uiso calc R 1 . . H
C5 -.1614(3) .65098(18) .6888(4) .0636(9) Uani d . 1 . . C
H5 -.2294 .6560 .7379 .076 Uiso calc R 1 . . H
C6 -.1553(2) .60912(15) .5091(4) .0518(8) Uani d . 1 . . C
C7 -.2631(2) .57675(17) .4029(4) .0581(8) Uani d . 1 . . C
H7A -.3109 .5647 .5075 .070 Uiso calc R 1 . . H
H7B -.2487 .5286 .3324 .070 Uiso calc R 1 . . H
C8 -.3218(2) .63342(17) .2455(5) .0604(8) Uani d . 1 . . C
H8A -.3266 .6837 .3126 .073 Uiso calc R 1 . . H
H8B -.2772 .6402 .1327 .073 Uiso calc R 1 . . H
C9 -.4367(2) .60886(16) .1538(4) .0538(8) Uani d . 1 . . C
H9 -.4310 .5567 .0944 .065 Uiso calc R 1 . . H
C10 -.4817(3) .6624(2) -.0199(5) .0761(10) Uani d . 1 . . C
H10A -.4322 .6622 -.1261 .091 Uiso calc R 1 . . H
H10B -.4841 .7150 .0338 .091 Uiso calc R 1 . . H
C11 -.5968(3) .6393(2) -.1192(6) .0851(11) Uani d . 1 . . C
H11A -.6233 .6774 -.2243 .102 Uiso calc R 1 . . H
H11B -.5935 .5891 -.1869 .102 Uiso calc R 1 . . H
C12 -.6761(3) .6348(2) .0429(7) .0928(13) Uani d . 1 . . C
H12A -.7468 .6157 -.0213 .111 Uiso calc R 1 . . H
H12B -.6869 .6865 .0976 .111 Uiso calc R 1 . . H
C13 -.6320(3) .5810(2) .2196(6) .0841(11) Uani d . 1 . . C
H13A -.6306 .5279 .1677 .101 Uiso calc R 1 . . H
H13B -.6810 .5823 .3265 .101 Uiso calc R 1 . . H
C14 -.5167(2) .6040(2) .3145(5) .0720(9) Uani d . 1 . . C
H14A -.5199 .6543 .3823 .086 Uiso calc R 1 . . H
H14B -.4899 .5661 .4198 .086 Uiso calc R 1 . . H
C15 -.0323(2) .55907(15) .2457(4) .0516(8) Uani d . 1 . . C

loop_
_atom_site_aniso_label
_atom_site_aniso_U_11
_atom_site_aniso_U_22
_atom_site_aniso_U_33
_atom_site_aniso_U_12
_atom_site_aniso_U_13
_atom_site_aniso_U_23
O1 .0526(12) .0874(16) .0608(13) .0063(10) .0157(10) -.0167(10)
O2 .0544(13) .0906(17) .0626(14) .0009(10) .0153(11) -.0205(11)
O3 .0477(13) .117(2) .0868(18) .0063(11) .0047(11) -.0261(14)
C1 .0517(16) .0558(17) .0418(15) .0110(12) .0080(12) .0050(12)
C2 .0532(18) .069(2) .0574(18) .0140(13) -.0002(14) -.0001(14)
C3 .075(2) .078(2) .0515(19) .0104(16) -.0078(16) -.0113(15)
C4 .089(2) .077(2) .0449(17) .0192(17) .0109(16) -.0045(15)
C5 .068(2) .075(2) .0501(18) .0096(15) .0178(15) -.0027(15)
C6 .0557(17) .0555(18) .0458(17) .0085(12) .0130(13) .0088(13)
C7 .0569(17) .0627(19) .0584(18) .0049(13) .0221(14) .0048(14)
C8 .0579(18) .0610(19) .0640(19) .0000(13) .0141(14) .0077(14)
C9 .0549(16) .0486(17) .0602(18) -.0007(12) .0157(13) -.0027(13)
C10 .067(2) .082(2) .081(2) -.0057(16) .0102(17) .0235(18)
C11 .075(2) .088(3) .088(3) -.0095(17) -.009(2) .0218(19)
C12 .055(2) .095(3) .127(4) .0007(17) .005(2) .000(2)
C13 .060(2) .100(3) .097(3) -.0009(18) .0264(19) .007(2)
C14 .0620(19) .087(2) .070(2) -.0001(15) .0194(16) .0002(17)
C15 .0512(17) .0566(18) .0483(16) .0075(13) .0107(14) .0042(13)

loop_
_atom_type_symbol
_atom_type_description
_atom_type_scat_dispersion_real
_atom_type_scat_dispersion_imag
_atom_type_scat_source
C C 0.0033 0.0016 'International Tables Vol C Tables 4.2.6.8 and 6.1.1.4'
H H 0.0000 0.0000 'International Tables Vol C Tables 4.2.6.8 and 6.1.1.4'
O O 0.0106 0.0060 'International Tables Vol C Tables 4.2.6.8 and 6.1.1.4'

loop_
_geom_angle_atom_site_label_1
_geom_angle_atom_site_label_2
_geom_angle_atom_site_label_3
_geom_angle
_geom_angle_publ_flag
C2 C1 C6 118.3(2) no
C2 C1 C15 117.7(2) no
C6 C1 C15 124.0(2) no
O3 C2 C3 116.4(3) yes
O3 C2 C1 122.7(3) yes
C3 C2 C1 121.0(3) no
C4 C3 C2 119.5(3) no
C3 C4 C5 120.4(3) no
C4 C5 C6 122.6(3) no
C5 C6 C1 118.2(3) no
C5 C6 C7 116.1(2) no
C1 C6 C7 125.7(2) no
C6 C7 C8 112.5(2) yes
C9 C8 C7 115.0(2) yes
C10 C9 C14 109.7(2) yes
C10 C9 C8 111.2(2) yes
C14 C9 C8 113.1(2) yes
C9 C10 C11 113.1(2) yes
C12 C11 C10 110.9(3) yes
C11 C12 C13 110.7(3) yes
C12 C13 C14 111.9(3) yes
C9 C14 C13 112.5(3) yes
O1 C15 O2 119.9(2) yes
O1 C15 C1 122.0(3) yes
O2 C15 C1 118.1(2) yes

loop_
_geom_bond_atom_site_label_1
_geom_bond_atom_site_label_2
_geom_bond_site_symmetry_2
_geom_bond_distance
_geom_bond_publ_flag
O1 C15 . 1.244(3) yes
O2 C15 . 1.303(3) yes
O3 C2 . 1.354(3) yes
C1 C2 . 1.411(4) no
C1 C6 . 1.423(3) no
C1 C15 . 1.472(4) yes
C2 C3 . 1.394(4) no
C3 C4 . 1.363(5) no
C4 C5 . 1.372(4) no
C5 C6 . 1.377(4) no
C6 C7 . 1.516(4) yes
C7 C8 . 1.523(4) yes
C8 C9 . 1.517(4) yes
C9 C10 . 1.503(4) yes
C9 C14 . 1.516(4) yes
C10 C11 . 1.527(4) yes
C11 C12 . 1.515(5) yes
C12 C13 . 1.517(5) yes
C13 C14 . 1.520(5) yes

loop_
_geom_hbond_atom_site_label_D
_geom_hbond_atom_site_label_H
_geom_hbond_atom_site_label_A
_geom_hbond_site_symmetry_A
_geom_hbond_distance_DH
_geom_hbond_distance_HA
_geom_hbond_distance_DA
_geom_hbond_angle_DHA
_geom_hbond_publ_flag
O2 H2 O1 3_565 1.09(6) 1.58(6) 2.670(3) 172(4) yes
O3 H3 O1 . 1.14(5) 1.52(5) 2.523(3) 143(4) yes

loop_
_geom_torsion_atom_site_label_1
_geom_torsion_atom_site_label_2
_geom_torsion_atom_site_label_3
_geom_torsion_atom_site_label_4
_geom_torsion
_geom_torsion_publ_flag
C6 C1 C2 O3 -179.7(2) no
C15 C1 C2 O3 1.1(4) no
C6 C1 C2 C3 -0.5(4) no
C15 C1 C2 C3 -179.7(2) no
O3 C2 C3 C4 179.1(3) no
C1 C2 C3 C4 -0.2(5) no
C2 C3 C4 C5 0.6(5) no
C3 C4 C5 C6 -0.4(5) no
C4 C5 C6 C1 -0.3(4) no
C4 C5 C6 C7 -178.1(3) no
C2 C1 C6 C5 0.7(4) no
C15 C1 C6 C5 179.8(2) no
C2 C1 C6 C7 178.3(3) no
C15 C1 C6 C7 -2.6(4) no
C5 C6 C7 C8 89.6(3) no
C1 C6 C7 C8 -88.0(3) no
C6 C7 C8 C9 -172.7(2) yes
C7 C8 C9 C10 -172.2(3) yes
C7 C8 C9 C14 63.8(3) yes
C14 C9 C10 C11 -54.9(4) no
C8 C9 C10 C11 179.3(3) no
C9 C10 C11 C12 55.9(4) no
C10 C11 C12 C13 -54.2(4) no
C11 C12 C13 C14 54.3(4) no
C10 C9 C14 C13 54.1(3) no
C8 C9 C14 C13 178.8(3) no
C12 C13 C14 C9 -54.9(4) no
C2 C1 C15 O1 1.9(4) yes
C6 C1 C15 O1 -177.3(2) no
C2 C1 C15 O2 -178.0(2) no
C6 C1 C15 O2 2.9(4) yes

loop_
_cod_related_entry_id
_cod_related_entry_database
_cod_related_entry_code
1 ChemSpider 21136334
